data_7718024
loop_
_publ_author_name
'Liu, Yu-Si'
'Xu, Zhe-Kun'
'Zhang, Jia-Mei'
'Chen, Xiao-Gang'
'Qin, Yan'
'Wang, Zhong-Xia'

_publ_section_title
;
 Three-dimensional perchlorate-based alkali metal hybrid perovskite
 molecular ferroelastic crystals.
;
_journal_issue 11
_journal_name_full 'Dalton transactions (Cambridge, England : 2003)'
_journal_page_first 4706
_journal_page_last 4714
_journal_paper_doi 10.1039/d4dt03416c
_journal_volume 54
_journal_year 2025
_chemical_formula_moiety 'Cl3 K O12, C7 H15 F N2'
_chemical_formula_sum 'C7 H15 Cl3 F K N2 O12'
_chemical_formula_weight 483.66
_space_group_crystal_system monoclinic
_space_group_IT_number 14
_space_group_name_Hall '-P 2ybc'
_space_group_name_H-M_alt 'P 1 21/c 1'
_atom_sites_solution_hydrogens geom
_atom_sites_solution_primary iterative
_audit_creation_date 2024-07-11
_audit_creation_method
;
Olex2 1.5
(compiled 2024.02.16 svn.r378c4104 for OlexSys, GUI svn.r6928)
;
_audit_update_record
;
2024-11-12 deposited with the CCDC.	2025-02-12 downloaded from the CCDC.
;
_cell_angle_alpha 90
_cell_angle_beta 96.6675(11)
_cell_angle_gamma 90
_cell_formula_units_Z 4
_cell_length_a 15.05583(19)
_cell_length_b 10.39932(12)
_cell_length_c 10.67058(13)
_cell_measurement_reflns_used 6840
_cell_measurement_temperature 299(3)
_cell_measurement_theta_max 76.2010
_cell_measurement_theta_min 2.9450
_cell_volume 1659.40(4)
_computing_cell_refinement 'CrysAlisPro 1.171.42.79a (Rigaku OD, 2022)'
_computing_data_collection 'CrysAlisPro 1.171.42.79a (Rigaku OD, 2022)'
_computing_data_reduction 'CrysAlisPro 1.171.42.79a (Rigaku OD, 2022)'
_computing_molecular_graphics 'Olex2 1.5 (Dolomanov et al., 2009)'
_computing_publication_material 'Olex2 1.5 (Dolomanov et al., 2009)'
_computing_structure_refinement 'XL  (Sheldrick, 2008)'
_computing_structure_solution 'olex2.solve 1.5 (Bourhis et al., 2015)'
_diffrn_ambient_environment air
_diffrn_ambient_temperature 299(3)
_diffrn_detector 'Hybrid Pixel Array Detector'
_diffrn_detector_area_resol_mean 10.0000
_diffrn_detector_type HyPix
_diffrn_measured_fraction_theta_full 0.999
_diffrn_measured_fraction_theta_max 0.963
_diffrn_measurement_details
;
List of Runs (angles in degrees, time in seconds):

  # Type    Start    End  Width  t~exp~   \w     \q     \k     \f   Frames
#--------------------------------------------------------------------------
  1  \w     24.00  49.00   0.50    0.05    --   45.20 -65.00-178.00   50
  2  \w     40.00  73.00   0.50    0.05    --  108.36 -65.00-178.00   66
  3  \w     91.00 178.00   0.50    0.05    --  108.36  65.00 -43.00  174
  4  \w     90.00 167.00   0.50    0.05    --  108.36  30.00  90.00  154
  5  \w     47.00  91.00   0.50    0.05    --  108.36 -77.00 120.00   88
  6  \w     35.00  64.00   0.50    0.05    --  108.36 -61.00  90.00   58
  7  \w     48.00  73.00   0.50    0.05    --  108.36 -61.00  60.00   50
  8  \w     43.00  68.00   0.50    0.05    --  108.36 -61.00-120.00   50
  9  \w     44.00  73.00   0.50    0.05    --  108.36 -61.00-150.00   58
 10  \w     35.00  70.00   0.50    0.05    --  108.36 -94.00   0.00   70
 11  \w    -64.00 -37.00   0.50    0.05    --  -45.20  65.00 -43.00   54
 12  \w    -23.00  32.00   0.50    0.05    --  -45.20  19.00 -60.00  110
 13  \w    -17.00  21.00   0.50    0.05    --  -45.20  65.00 -43.00   76
 14  \w     36.00 103.00   0.50    0.05    --  108.36 -94.00 150.00  134
 15  \w    -24.00  30.00   0.50    0.05    --  -45.20  19.00 120.00  108
 16  \w    -59.00 -33.00   0.50    0.05    -- -102.00  61.00 150.00   52
 17  \w    -67.00 -41.00   0.50    0.05    -- -102.00  61.00  90.00   52
 18  \w    -72.00 -32.00   0.50    0.05    -- -102.00  65.00 -43.00   80
 19  \w   -161.00 -85.00   0.50    0.05    -- -102.00 -30.00-120.00  152
 20  \w   -175.00-119.00   0.50    0.05    -- -102.00 -61.00 -60.00  112
 21  \w   -170.00-144.00   0.50    0.05    -- -102.00 -65.00-178.00   52
 22  \w   -116.00 -24.00   0.50    0.05    --  -45.20 -65.00-178.00  184
;
_diffrn_measurement_device 'four-circle diffractometer'
_diffrn_measurement_device_type 'XtaLAB Synergy R, DW system, HyPix'
_diffrn_measurement_method '\w scans'
_diffrn_orient_matrix_type 'CrysAlisPro convention (1999,Acta A55,543-557)'
_diffrn_orient_matrix_UB_11 -0.0850688000
_diffrn_orient_matrix_UB_12 0.0398471000
_diffrn_orient_matrix_UB_13 0.0576045000
_diffrn_orient_matrix_UB_21 0.0536461000
_diffrn_orient_matrix_UB_22 0.1039031000
_diffrn_orient_matrix_UB_23 0.0791158000
_diffrn_orient_matrix_UB_31 -0.0223445000
_diffrn_orient_matrix_UB_32 0.0977778000
_diffrn_orient_matrix_UB_33 -0.1074874000
_diffrn_radiation_monochromator mirror
_diffrn_radiation_probe x-ray
_diffrn_radiation_type 'Cu K\a'
_diffrn_radiation_wavelength 1.54184
_diffrn_reflns_av_R_equivalents 0.0507
_diffrn_reflns_av_unetI/netI 0.0419
_diffrn_reflns_Laue_measured_fraction_full 0.999
_diffrn_reflns_Laue_measured_fraction_max 0.963
_diffrn_reflns_limit_h_max 18
_diffrn_reflns_limit_h_min -18
_diffrn_reflns_limit_k_max 13
_diffrn_reflns_limit_k_min -12
_diffrn_reflns_limit_l_max 11
_diffrn_reflns_limit_l_min -13
_diffrn_reflns_number 10176
_diffrn_reflns_point_group_measured_fraction_full 0.999
_diffrn_reflns_point_group_measured_fraction_max 0.963
_diffrn_reflns_theta_full 67.684
_diffrn_reflns_theta_max 76.403
_diffrn_reflns_theta_min 2.955
_diffrn_source 'Rotating-anode X-ray tube'
_diffrn_source_type 'Rigaku (Cu) X-ray Source'
_exptl_absorpt_coefficient_mu 8.015
_exptl_absorpt_correction_T_max 1.00000
_exptl_absorpt_correction_T_min 0.40216
_exptl_absorpt_correction_type multi-scan
_exptl_absorpt_process_details
;
CrysAlisPro 1.171.42.79a (Rigaku Oxford Diffraction, 2022)
Empirical absorption correction using spherical harmonics,
implemented in SCALE3 ABSPACK scaling algorithm.
;
_exptl_crystal_colour 'clear light colourless'
_exptl_crystal_colour_lustre clear
_exptl_crystal_colour_modifier light
_exptl_crystal_colour_primary colourless
_exptl_crystal_density_diffrn 1.936
_exptl_crystal_description block
_exptl_crystal_F_000 984
_exptl_crystal_size_max 0.12
_exptl_crystal_size_mid 0.11
_exptl_crystal_size_min 0.1
_refine_diff_density_max 0.422
_refine_diff_density_min -0.506
_refine_diff_density_rms 0.080
_refine_ls_extinction_coef 0.0051(4)
_refine_ls_extinction_expression Fc^*^=kFc[1+0.001xFc^2^\l^3^/sin(2\q)]^-1/4^
_refine_ls_extinction_method 'SHELXL-2018/3 (Sheldrick 2018)'
_refine_ls_goodness_of_fit_ref 1.010
_refine_ls_hydrogen_treatment constr
_refine_ls_matrix_type full
_refine_ls_number_parameters 239
_refine_ls_number_reflns 3348
_refine_ls_number_restraints 0
_refine_ls_restrained_S_all 1.010
_refine_ls_R_factor_all 0.0452
_refine_ls_R_factor_gt 0.0416
_refine_ls_shift/su_max 0.001
_refine_ls_shift/su_mean 0.000
_refine_ls_structure_factor_coef Fsqd
_refine_ls_weighting_details 'w=1/[\s^2^(Fo^2^)+(0.0863P)^2^+0.6194P] where P=(Fo^2^+2Fc^2^)/3'
_refine_ls_weighting_scheme calc
_refine_ls_wR_factor_gt 0.1249
_refine_ls_wR_factor_ref 0.1297
_reflns_Friedel_coverage 0.000
_reflns_number_gt 2976
_reflns_number_total 3348
_reflns_threshold_expression 'I > 2\s(I)'
_cod_data_source_file d4dt03416c2.cif
_cod_data_source_block lys-240318-2-300k_auto
_cod_depositor_comments 'Adding full bibliography for 7718017--7718027.cif.'
_cod_original_cell_volume 1659.40(3)
_cod_database_code 7718024
_shelx_shelxl_version_number 2018/3
_chemical_oxdiff_formula 'C H O N K Cl'
_shelx_space_group_comment
;
The symmetry employed for this shelxl refinement is uniquely defined
by the following loop, which should always be used as a source of
symmetry information in preference to the above space-group names.
They are only intended as comments.
;
_shelx_estimated_absorpt_t_max 0.501
_shelx_estimated_absorpt_t_min 0.446
_olex2_refinement_description
;
1. Fixed Uiso
 At 1.2 times of:
  All C(H,H) groups, All N(H) groups
2.a Ternary CH refined with riding coordinates:
 N1(H1)
2.b Secondary CH2 refined with riding coordinates:
 C4(H4A,H4B), C7(H7A,H7B), C2(H2A,H2B), C6(H6A,H6B), C1(H1A,H1B), C5(H5A,H5B),
 C3(H3A,H3B)
;
_olex2_submission_special_instructions 'No special instructions were received'
_oxdiff_exptl_absorpt_empirical_details
;
Empirical correction (ABSPACK) includes:
- Absorption correction using spherical harmonics
- Frame scaling
;
_oxdiff_exptl_absorpt_empirical_full_max 1.985
_oxdiff_exptl_absorpt_empirical_full_min 0.529

loop_
_space_group_symop_operation_xyz
'x, y, z'
'-x, y+1/2, -z+1/2'
'-x, -y, -z'
'x, -y-1/2, z-1/2'

loop_
_atom_site_label
_atom_site_type_symbol
_atom_site_fract_x
_atom_site_fract_y
_atom_site_fract_z
_atom_site_U_iso_or_equiv
_atom_site_adp_type
_atom_site_occupancy
_atom_site_site_symmetry_order
_atom_site_calc_flag
_atom_site_refinement_flags_posn
_atom_site_refinement_flags_adp
_atom_site_refinement_flags_occupancy
_atom_site_disorder_assembly
_atom_site_disorder_group
Cl1 Cl 1.00094(3) 0.25060(5) 0.73817(5) 0.02633(19) Uani 1 1 d . . . . .
Cl2 Cl 0.75476(3) 0.53102(5) 1.00428(4) 0.02799(19) Uani 1 1 d . . . . .
Cl3 Cl 0.50602(3) 0.77858(5) 1.22113(5) 0.03082(19) Uani 1 1 d . . . . .
K1 K 1.000000 0.500000 1.000000 0.0403(2) Uani 1 2 d S . P . .
K2 K 0.500000 0.500000 1.000000 0.0424(2) Uani 1 2 d S . P . .
F1 F 0.72701(13) 0.33428(16) 0.72003(16) 0.0556(5) Uani 1 1 d . . . . .
N2 N 0.72474(11) 0.46477(16) 0.54697(16) 0.0207(4) Uani 1 1 d . . . . .
O4 O 0.99829(14) 0.11626(18) 0.7671(2) 0.0463(5) Uani 1 1 d . . . . .
O2 O 0.98098(16) 0.2682(2) 0.60468(19) 0.0560(6) Uani 1 1 d . . . . .
O9 O 0.50652(15) 0.64296(19) 1.2381(2) 0.0505(5) Uani 1 1 d . . . . .
O6 O 0.72250(17) 0.6377(2) 1.0710(2) 0.0582(6) Uani 1 1 d . . . . .
O8 O 0.81918(15) 0.4606(2) 1.0867(2) 0.0564(6) Uani 1 1 d . . . . .
O1 O 1.08855(13) 0.3006(2) 0.7794(2) 0.0532(6) Uani 1 1 d . . . . .
N1 N 0.80589(13) 0.5379(2) 0.36826(18) 0.0334(5) Uani 1 1 d . . . . .
H1 H 0.838085 0.566387 0.298509 0.040 Uiso 1 1 calc R U . . .
O7 O 0.68163(14) 0.4487(2) 0.9607(2) 0.0547(6) Uani 1 1 d . . . . .
O5 O 0.79689(15) 0.5783(2) 0.90019(18) 0.0530(6) Uani 1 1 d . . . . .
O11 O 0.49450(18) 0.8068(3) 1.0894(2) 0.0789(8) Uani 1 1 d . . . . .
O12 O 0.43424(15) 0.8355(2) 1.2789(2) 0.0543(6) Uani 1 1 d . . . . .
O3 O 0.93703(15) 0.3180(2) 0.8019(2) 0.0522(5) Uani 1 1 d . . . . .
O10 O 0.58841(16) 0.8301(2) 1.2779(3) 0.0787(9) Uani 1 1 d . . . . .
C4 C 0.74861(16) 0.3509(2) 0.4701(2) 0.0331(5) Uani 1 1 d . . . . .
H4A H 0.792148 0.297395 0.519846 0.040 Uiso 1 1 calc R U . . .
H4B H 0.695724 0.299564 0.445192 0.040 Uiso 1 1 calc R U . . .
C7 C 0.66628(15) 0.5549(2) 0.4628(2) 0.0312(5) Uani 1 1 d . . . . .
H7A H 0.645743 0.624721 0.512420 0.037 Uiso 1 1 calc R U . . .
H7B H 0.614364 0.509187 0.422948 0.037 Uiso 1 1 calc R U . . .
C2 C 0.80846(16) 0.5346(2) 0.5981(2) 0.0333(5) Uani 1 1 d . . . . .
H2A H 0.844068 0.481148 0.659304 0.040 Uiso 1 1 calc R U . . .
H2B H 0.793369 0.613220 0.639753 0.040 Uiso 1 1 calc R U . . .
C6 C 0.7200(2) 0.6079(3) 0.3634(3) 0.0461(7) Uani 1 1 d . . . . .
H6A H 0.686560 0.598105 0.280620 0.055 Uiso 1 1 calc R U . . .
H6B H 0.731182 0.698793 0.378262 0.055 Uiso 1 1 calc R U . . .
C1 C 0.67414(17) 0.4212(3) 0.6517(2) 0.0412(6) Uani 1 1 d . . . . .
H1A H 0.661431 0.493563 0.704201 0.049 Uiso 1 1 calc R U . . .
H1B H 0.617992 0.381864 0.618039 0.049 Uiso 1 1 calc R U . . .
C5 C 0.7868(3) 0.3993(3) 0.3552(3) 0.0650(10) Uani 1 1 d . . . . .
H5A H 0.841422 0.353109 0.344849 0.078 Uiso 1 1 calc R U . . .
H5B H 0.744521 0.384373 0.280865 0.078 Uiso 1 1 calc R U . . .
C3 C 0.8606(2) 0.5655(5) 0.4896(3) 0.0760(14) Uani 1 1 d . . . . .
H3A H 0.877488 0.655502 0.492946 0.091 Uiso 1 1 calc R U . . .
H3B H 0.914794 0.514317 0.496308 0.091 Uiso 1 1 calc R U . . .

loop_
_atom_site_aniso_label
_atom_site_aniso_U_11
_atom_site_aniso_U_22
_atom_site_aniso_U_33
_atom_site_aniso_U_23
_atom_site_aniso_U_13
_atom_site_aniso_U_12
Cl1 0.0235(3) 0.0257(3) 0.0296(3) 0.00187(19) 0.0024(2) -0.00419(18)
Cl2 0.0325(3) 0.0273(3) 0.0247(3) 0.00298(18) 0.0055(2) 0.00149(19)
Cl3 0.0239(3) 0.0295(3) 0.0386(3) 0.0039(2) 0.0017(2) -0.00316(19)
K1 0.0447(5) 0.0345(4) 0.0417(5) 0.0014(3) 0.0058(3) -0.0035(3)
K2 0.0425(5) 0.0462(5) 0.0384(4) -0.0024(3) 0.0042(3) 0.0083(3)
F1 0.0689(11) 0.0512(10) 0.0477(9) 0.0277(8) 0.0111(8) -0.0017(8)
N2 0.0200(8) 0.0190(8) 0.0238(9) 0.0006(7) 0.0052(7) 0.0001(6)
O4 0.0488(11) 0.0246(9) 0.0638(13) 0.0050(8) -0.0009(9) -0.0001(7)
O2 0.0600(13) 0.0741(15) 0.0324(10) 0.0105(10) -0.0011(9) -0.0123(11)
O9 0.0532(12) 0.0285(10) 0.0713(14) -0.0046(9) 0.0138(10) -0.0054(8)
O6 0.0866(17) 0.0433(12) 0.0497(12) -0.0054(9) 0.0290(11) 0.0139(11)
O8 0.0517(13) 0.0561(13) 0.0573(13) 0.0172(11) -0.0114(10) 0.0061(10)
O1 0.0331(10) 0.0624(13) 0.0607(13) 0.0144(10) -0.0082(9) -0.0224(9)
N1 0.0290(10) 0.0439(12) 0.0286(10) 0.0034(9) 0.0098(8) -0.0086(8)
O7 0.0406(11) 0.0488(12) 0.0726(15) 0.0011(11) -0.0019(10) -0.0079(9)
O5 0.0703(14) 0.0540(13) 0.0399(11) 0.0092(9) 0.0287(10) -0.0023(10)
O11 0.0746(17) 0.118(2) 0.0465(13) 0.0347(14) 0.0191(12) 0.0243(16)
O12 0.0558(13) 0.0455(12) 0.0654(14) -0.0040(10) 0.0233(10) 0.0077(9)
O3 0.0541(13) 0.0398(11) 0.0672(14) -0.0077(10) 0.0262(10) 0.0045(9)
O10 0.0426(13) 0.0465(13) 0.138(3) -0.0004(14) -0.0297(14) -0.0154(10)
C4 0.0409(14) 0.0172(10) 0.0423(13) -0.0062(9) 0.0087(10) 0.0031(9)
C7 0.0285(11) 0.0310(12) 0.0344(12) 0.0031(9) 0.0042(9) 0.0120(9)
C2 0.0351(13) 0.0374(13) 0.0258(11) 0.0002(9) -0.0035(9) -0.0134(10)
C6 0.0569(17) 0.0467(15) 0.0361(13) 0.0164(12) 0.0117(12) 0.0161(13)
C1 0.0374(13) 0.0543(16) 0.0346(13) 0.0144(11) 0.0153(10) -0.0028(12)
C5 0.101(3) 0.0379(15) 0.067(2) -0.0092(14) 0.055(2) 0.0126(17)
C3 0.0474(18) 0.138(4) 0.0397(16) 0.0225(19) -0.0084(13) -0.059(2)

loop_
_atom_type_symbol
_atom_type_description
_atom_type_scat_dispersion_real
_atom_type_scat_dispersion_imag
_atom_type_scat_source
C C 0.0181 0.0091 'International Tables Vol C Tables 4.2.6.8 and 6.1.1.4'
H H 0.0000 0.0000 'International Tables Vol C Tables 4.2.6.8 and 6.1.1.4'
Cl Cl 0.3639 0.7018 'International Tables Vol C Tables 4.2.6.8 and 6.1.1.4'
F F 0.0727 0.0534 'International Tables Vol C Tables 4.2.6.8 and 6.1.1.4'
K K 0.3868 1.0657 'International Tables Vol C Tables 4.2.6.8 and 6.1.1.4'
N N 0.0311 0.0180 'International Tables Vol C Tables 4.2.6.8 and 6.1.1.4'
O O 0.0492 0.0322 'International Tables Vol C Tables 4.2.6.8 and 6.1.1.4'

loop_
_geom_angle_atom_site_label_1
_geom_angle_atom_site_label_2
_geom_angle_atom_site_label_3
_geom_angle
_geom_angle_site_symmetry_1
_geom_angle_site_symmetry_3
_geom_angle_publ_flag
O4 Cl1 K1 56.89(9) . 2_746 ?
O4 Cl1 O2 109.32(13) . . ?
O4 Cl1 O1 109.51(13) . . ?
O2 Cl1 K1 54.13(10) . 2_746 ?
O2 Cl1 O1 109.68(13) . . ?
O1 Cl1 K1 113.66(11) . 2_746 ?
O3 Cl1 K1 137.49(10) . 2_746 ?
O3 Cl1 O4 109.86(13) . . ?
O3 Cl1 O2 109.63(14) . . ?
O3 Cl1 O1 108.83(14) . . ?
O6 Cl2 K1 117.93(11) . . ?
O6 Cl2 O8 109.56(14) . . ?
O8 Cl2 K1 50.18(10) . . ?
O7 Cl2 K1 132.37(10) . . ?
O7 Cl2 O6 109.42(15) . . ?
O7 Cl2 O8 109.56(14) . . ?
O5 Cl2 K1 59.22(10) . . ?
O5 Cl2 O6 109.07(13) . . ?
O5 Cl2 O8 108.85(14) . . ?
O5 Cl2 O7 110.37(14) . . ?
O9 Cl3 K2 46.35(10) . . ?
O9 Cl3 O11 109.16(17) . . ?
O9 Cl3 O12 110.38(13) . . ?
O11 Cl3 K2 62.98(14) . . ?
O11 Cl3 O12 109.09(15) . . ?
O12 Cl3 K2 128.96(10) . . ?
O10 Cl3 K2 121.23(13) . . ?
O10 Cl3 O9 109.17(14) . . ?
O10 Cl3 O11 110.04(19) . . ?
O10 Cl3 O12 109.00(16) . . ?
Cl1 K1 Cl1 180.0 4_566 2_756 ?
O4 K1 Cl1 22.78(3) 4_566 4_566 ?
O4 K1 Cl1 157.22(3) 4_566 2_756 ?
O4 K1 Cl1 157.22(3) 2_756 4_566 ?
O4 K1 Cl1 22.78(3) 2_756 2_756 ?
O4 K1 O4 180.0 4_566 2_756 ?
O4 K1 O5 107.07(5) 2_756 3_767 ?
O4 K1 O5 72.93(5) 4_566 3_767 ?
O4 K1 O5 107.07(5) 4_566 . ?
O4 K1 O5 72.93(5) 2_756 . ?
O2 K1 Cl1 22.53(4) 4_566 4_566 ?
O2 K1 Cl1 22.53(4) 2_756 2_756 ?
O2 K1 Cl1 157.47(4) 4_566 2_756 ?
O2 K1 Cl1 157.47(4) 2_756 4_566 ?
O2 K1 O4 44.82(5) 2_756 2_756 ?
O2 K1 O4 44.82(5) 4_566 4_566 ?
O2 K1 O4 135.18(5) 2_756 4_566 ?
O2 K1 O4 135.18(5) 4_566 2_756 ?
O2 K1 O2 180.00(4) 4_566 2_756 ?
O2 K1 O5 76.85(6) 2_756 . ?
O2 K1 O5 76.85(6) 4_566 3_767 ?
O2 K1 O5 103.15(6) 2_756 3_767 ?
O2 K1 O5 103.15(6) 4_566 . ?
O8 K1 Cl1 67.50(4) . 4_566 ?
O8 K1 Cl1 67.50(4) 3_767 2_756 ?
O8 K1 Cl1 112.50(4) . 2_756 ?
O8 K1 Cl1 112.50(4) 3_767 4_566 ?
O8 K1 O4 63.82(5) 3_767 2_756 ?
O8 K1 O4 116.18(5) 3_767 4_566 ?
O8 K1 O4 116.18(5) . 2_756 ?
O8 K1 O4 63.82(5) . 4_566 ?
O8 K1 O2 68.48(6) . 4_566 ?
O8 K1 O2 68.48(6) 3_767 2_756 ?
O8 K1 O2 111.52(6) 3_767 4_566 ?
O8 K1 O2 111.52(6) . 2_756 ?
O8 K1 O8 180.0 . 3_767 ?
O8 K1 O5 43.71(5) 3_767 3_767 ?
O8 K1 O5 136.29(5) 3_767 . ?
O8 K1 O5 43.71(5) . . ?
O8 K1 O5 136.29(5) . 3_767 ?
O5 K1 Cl1 109.76(3) 3_767 2_756 ?
O5 K1 Cl1 109.76(3) . 4_566 ?
O5 K1 Cl1 70.24(3) . 2_756 ?
O5 K1 Cl1 70.24(3) 3_767 4_566 ?
O5 K1 O5 180.0 . 3_767 ?
O3 K1 Cl1 89.08(5) 3_767 4_566 ?
O3 K1 Cl1 90.92(5) . 4_566 ?
O3 K1 Cl1 90.92(5) 3_767 2_756 ?
O3 K1 Cl1 89.08(5) . 2_756 ?
O3 K1 O4 67.84(6) . 2_756 ?
O3 K1 O4 112.16(6) 3_767 2_756 ?
O3 K1 O4 112.16(6) . 4_566 ?
O3 K1 O4 67.84(6) 3_767 4_566 ?
O3 K1 O2 111.55(6) 3_767 4_566 ?
O3 K1 O2 68.45(6) 3_767 2_756 ?
O3 K1 O2 111.55(6) . 2_756 ?
O3 K1 O2 68.45(6) . 4_566 ?
O3 K1 O8 84.54(6) . . ?
O3 K1 O8 95.46(6) . 3_767 ?
O3 K1 O8 84.54(6) 3_767 3_767 ?
O3 K1 O8 95.46(6) 3_767 . ?
O3 K1 O5 106.98(6) . 3_767 ?
O3 K1 O5 73.02(6) . . ?
O3 K1 O5 73.03(6) 3_767 3_767 ?
O3 K1 O5 106.98(6) 3_767 . ?
O3 K1 O3 180.0 . 3_767 ?
Cl3 K2 Cl3 180.0 . 3_667 ?
O9 K2 Cl3 159.48(4) . 3_667 ?
O9 K2 Cl3 20.52(4) . . ?
O9 K2 Cl3 159.49(4) 3_667 . ?
O9 K2 Cl3 20.52(4) 3_667 3_667 ?
O9 K2 O9 180.0 . 3_667 ?
O9 K2 O11 137.13(5) 3_667 . ?
O9 K2 O11 42.87(5) 3_667 3_667 ?
O9 K2 O11 137.13(5) . 3_667 ?
O9 K2 O11 42.87(5) . . ?
O9 K2 O12 68.39(6) 3_667 4_575 ?
O9 K2 O12 111.61(6) . 4_575 ?
O9 K2 O12 68.39(6) . 2_647 ?
O9 K2 O12 111.61(6) 3_667 2_647 ?
O9 K2 O10 111.64(6) . 4_575 ?
O9 K2 O10 68.36(6) 3_667 4_575 ?
O9 K2 O10 111.64(6) 3_667 2_647 ?
O9 K2 O10 68.36(6) . 2_647 ?
O7 K2 Cl3 106.47(5) . . ?
O7 K2 Cl3 73.53(5) . 3_667 ?
O7 K2 Cl3 106.47(5) 3_667 3_667 ?
O7 K2 Cl3 73.53(5) 3_667 . ?
O7 K2 O9 106.52(6) 3_667 3_667 ?
O7 K2 O9 73.48(6) 3_667 . ?
O7 K2 O9 106.52(6) . . ?
O7 K2 O9 73.48(6) . 3_667 ?
O7 K2 O7 180.0 . 3_667 ?
O7 K2 O11 106.02(6) . . ?
O7 K2 O11 106.02(6) 3_667 3_667 ?
O7 K2 O11 73.98(6) . 3_667 ?
O7 K2 O11 73.98(6) 3_667 . ?
O7 K2 O12 103.03(6) . 4_575 ?
O7 K2 O12 103.03(6) 3_667 2_647 ?
O7 K2 O12 76.97(6) . 2_647 ?
O7 K2 O12 76.97(6) 3_667 4_575 ?
O7 K2 O10 118.00(6) . 2_647 ?
O7 K2 O10 62.00(6) . 4_575 ?
O7 K2 O10 62.00(6) 3_667 2_647 ?
O7 K2 O10 118.00(6) 3_667 4_575 ?
O11 K2 Cl3 22.40(4) 3_667 3_667 ?
O11 K2 Cl3 157.60(4) . 3_667 ?
O11 K2 Cl3 22.40(4) . . ?
O11 K2 Cl3 157.59(4) 3_667 . ?
O11 K2 O11 180.0 . 3_667 ?
O11 K2 O10 106.07(6) 3_667 4_575 ?
O11 K2 O10 73.93(6) . 4_575 ?
O11 K2 O10 73.93(6) 3_667 2_647 ?
O11 K2 O10 106.07(6) . 2_647 ?
O12 K2 Cl3 92.09(4) 2_647 3_667 ?
O12 K2 Cl3 87.91(4) 4_575 3_667 ?
O12 K2 Cl3 87.91(4) 2_647 . ?
O12 K2 Cl3 92.09(4) 4_575 . ?
O12 K2 O11 70.20(6) 4_575 . ?
O12 K2 O11 70.20(6) 2_647 3_667 ?
O12 K2 O11 109.80(6) 2_647 . ?
O12 K2 O11 109.80(6) 4_575 3_667 ?
O12 K2 O12 180.0 4_575 2_647 ?
O12 K2 O10 42.50(5) 2_647 2_647 ?
O12 K2 O10 137.50(5) 2_647 4_575 ?
O12 K2 O10 42.50(5) 4_575 4_575 ?
O12 K2 O10 137.50(5) 4_575 2_647 ?
O10 K2 Cl3 86.82(5) 4_575 3_667 ?
O10 K2 Cl3 93.18(5) 4_575 . ?
O10 K2 Cl3 93.18(5) 2_647 3_667 ?
O10 K2 Cl3 86.82(5) 2_647 . ?
O10 K2 O10 180.0 4_575 2_647 ?
C4 N2 C7 108.87(17) . . ?
C2 N2 C4 109.54(18) . . ?
C2 N2 C7 108.85(17) . . ?
C1 N2 C4 110.11(19) . . ?
C1 N2 C7 108.71(17) . . ?
C1 N2 C2 110.72(18) . . ?
Cl1 O4 K1 100.33(10) . 2_746 ?
Cl1 O2 K1 103.34(12) . 2_746 ?
Cl3 O9 K2 113.13(12) . . ?
Cl2 O8 K1 108.32(12) . . ?
C6 N1 H1 109.4 . . ?
C6 N1 C3 109.3(3) . . ?
C5 N1 H1 109.4 . . ?
C5 N1 C6 108.5(2) . . ?
C5 N1 C3 110.8(3) . . ?
C3 N1 H1 109.4 . . ?
Cl2 O7 K2 123.61(13) . . ?
Cl2 O5 K1 98.40(10) . . ?
Cl3 O11 K2 94.62(14) . . ?
Cl3 O12 K2 112.26(12) . 2_657 ?
Cl1 O3 K1 119.00(12) . . ?
Cl3 O10 K2 95.82(15) . 2_657 ?
N2 C4 H4A 110.0 . . ?
N2 C4 H4B 110.0 . . ?
H4A C4 H4B 108.3 . . ?
C5 C4 N2 108.63(19) . . ?
C5 C4 H4A 110.0 . . ?
C5 C4 H4B 110.0 . . ?
N2 C7 H7A 109.9 . . ?
N2 C7 H7B 109.9 . . ?
N2 C7 C6 108.79(18) . . ?
H7A C7 H7B 108.3 . . ?
C6 C7 H7A 109.9 . . ?
C6 C7 H7B 109.9 . . ?
N2 C2 H2A 110.0 . . ?
N2 C2 H2B 110.0 . . ?
N2 C2 C3 108.28(19) . . ?
H2A C2 H2B 108.4 . . ?
C3 C2 H2A 110.0 . . ?
C3 C2 H2B 110.0 . . ?
N1 C6 C7 109.45(19) . . ?
N1 C6 H6A 109.8 . . ?
N1 C6 H6B 109.8 . . ?
C7 C6 H6A 109.8 . . ?
C7 C6 H6B 109.8 . . ?
H6A C6 H6B 108.2 . . ?
F1 C1 N2 106.6(2) . . ?
F1 C1 H1A 110.4 . . ?
F1 C1 H1B 110.4 . . ?
N2 C1 H1A 110.4 . . ?
N2 C1 H1B 110.4 . . ?
H1A C1 H1B 108.6 . . ?
N1 C5 C4 109.9(2) . . ?
N1 C5 H5A 109.7 . . ?
N1 C5 H5B 109.7 . . ?
C4 C5 H5A 109.7 . . ?
C4 C5 H5B 109.7 . . ?
H5A C5 H5B 108.2 . . ?
N1 C3 C2 110.2(2) . . ?
N1 C3 H3A 109.6 . . ?
N1 C3 H3B 109.6 . . ?
C2 C3 H3A 109.6 . . ?
C2 C3 H3B 109.6 . . ?
H3A C3 H3B 108.1 . . ?

loop_
_geom_bond_atom_site_label_1
_geom_bond_atom_site_label_2
_geom_bond_distance
_geom_bond_site_symmetry_2
_geom_bond_publ_flag
Cl1 K1 3.6390(5) 2_746 ?
Cl1 O4 1.4322(19) . ?
Cl1 O2 1.433(2) . ?
Cl1 O1 1.4382(18) . ?
Cl1 O3 1.425(2) . ?
Cl2 K1 3.7119(5) . ?
Cl2 O6 1.433(2) . ?
Cl2 O8 1.433(2) . ?
Cl2 O7 1.429(2) . ?
Cl2 O5 1.4286(18) . ?
Cl3 K2 3.7308(6) . ?
Cl3 O9 1.422(2) . ?
Cl3 O11 1.427(2) . ?
Cl3 O12 1.433(2) . ?
Cl3 O10 1.421(2) . ?
K1 O4 3.098(2) 4_566 ?
K1 O4 3.098(2) 2_756 ?
K1 O2 3.031(3) 2_756 ?
K1 O2 3.031(3) 4_566 ?
K1 O8 3.003(2) . ?
K1 O8 3.003(2) 3_767 ?
K1 O5 3.224(2) 3_767 ?
K1 O5 3.224(2) . ?
K1 O3 2.913(2) 3_767 ?
K1 O3 2.913(2) . ?
K2 O9 2.936(2) . ?
K2 O9 2.936(2) 3_667 ?
K2 O7 2.864(2) . ?
K2 O7 2.864(2) 3_667 ?
K2 O11 3.334(3) . ?
K2 O11 3.334(3) 3_667 ?
K2 O12 2.988(2) 4_575 ?
K2 O12 2.988(2) 2_647 ?
K2 O10 3.353(3) 4_575 ?
K2 O10 3.353(3) 2_647 ?
F1 C1 1.359(3) . ?
N2 C4 1.507(3) . ?
N2 C7 1.509(3) . ?
N2 C2 1.502(3) . ?
N2 C1 1.494(3) . ?
N1 H1 0.9800 . ?
N1 C6 1.480(3) . ?
N1 C5 1.473(4) . ?
N1 C3 1.480(3) . ?
C4 H4A 0.9700 . ?
C4 H4B 0.9700 . ?
C4 C5 1.500(4) . ?
C7 H7A 0.9700 . ?
C7 H7B 0.9700 . ?
C7 C6 1.510(3) . ?
C2 H2A 0.9700 . ?
C2 H2B 0.9700 . ?
C2 C3 1.507(4) . ?
C6 H6A 0.9700 . ?
C6 H6B 0.9700 . ?
C1 H1A 0.9700 . ?
C1 H1B 0.9700 . ?
C5 H5A 0.9700 . ?
C5 H5B 0.9700 . ?
C3 H3A 0.9700 . ?
C3 H3B 0.9700 . ?

loop_
_geom_torsion_atom_site_label_1
_geom_torsion_atom_site_label_2
_geom_torsion_atom_site_label_3
_geom_torsion_atom_site_label_4
_geom_torsion
_geom_torsion_site_symmetry_1
_geom_torsion_site_symmetry_2
_geom_torsion_site_symmetry_3
_geom_torsion_site_symmetry_4
_geom_torsion_publ_flag
K1 Cl1 O3 K1 175.75(2) 2_746 . . . ?
K1 Cl2 O7 K2 174.92(4) . . . . ?
K2 Cl3 O12 K2 162.70(3) . . . 2_657 ?
K2 Cl3 O10 K2 -164.84(3) . . . 2_657 ?
N2 C4 C5 N1 11.8(4) . . . . ?
N2 C7 C6 N1 9.5(3) . . . . ?
N2 C2 C3 N1 9.7(4) . . . . ?
O4 Cl1 O2 K1 -14.58(14) . . . 2_746 ?
O4 Cl1 O3 K1 113.49(13) . . . . ?
O2 Cl1 O4 K1 14.10(13) . . . 2_746 ?
O2 Cl1 O3 K1 -126.36(13) . . . . ?
O9 Cl3 O11 K2 -4.10(14) . . . . ?
O9 Cl3 O12 K2 112.98(13) . . . 2_657 ?
O9 Cl3 O10 K2 -114.91(11) . . . 2_657 ?
O6 Cl2 O8 K1 -110.55(13) . . . . ?
O6 Cl2 O7 K2 1.36(18) . . . . ?
O6 Cl2 O5 K1 111.77(12) . . . . ?
O8 Cl2 O7 K2 121.48(15) . . . . ?
O8 Cl2 O5 K1 -7.72(13) . . . . ?
O1 Cl1 O4 K1 -106.09(12) . . . 2_746 ?
O1 Cl1 O2 K1 105.50(13) . . . 2_746 ?
O1 Cl1 O3 K1 -6.40(17) . . . . ?
O7 Cl2 O8 K1 129.42(12) . . . . ?
O7 Cl2 O5 K1 -127.99(11) . . . . ?
O5 Cl2 O8 K1 8.64(15) . . . . ?
O5 Cl2 O7 K2 -118.67(14) . . . . ?
O11 Cl3 O9 K2 5.05(17) . . . . ?
O11 Cl3 O12 K2 -127.08(16) . . . 2_657 ?
O11 Cl3 O10 K2 125.31(15) . . . 2_657 ?
O12 Cl3 O9 K2 124.94(13) . . . . ?
O12 Cl3 O11 K2 -124.78(11) . . . . ?
O12 Cl3 O10 K2 5.73(14) . . . 2_657 ?
O3 Cl1 O4 K1 134.44(11) . . . 2_746 ?
O3 Cl1 O2 K1 -135.06(11) . . . 2_746 ?
O10 Cl3 O9 K2 -115.27(17) . . . . ?
O10 Cl3 O11 K2 115.69(14) . . . . ?
O10 Cl3 O12 K2 -6.91(17) . . . 2_657 ?
C4 N2 C7 C6 -64.8(2) . . . . ?
C4 N2 C2 C3 53.3(3) . . . . ?
C4 N2 C1 F1 57.0(3) . . . . ?
C7 N2 C4 C5 52.5(3) . . . . ?
C7 N2 C2 C3 -65.6(3) . . . . ?
C7 N2 C1 F1 176.2(2) . . . . ?
C2 N2 C4 C5 -66.4(3) . . . . ?
C2 N2 C7 C6 54.5(3) . . . . ?
C2 N2 C1 F1 -64.3(3) . . . . ?
C6 N1 C5 C4 -68.2(3) . . . . ?
C6 N1 C3 C2 54.6(4) . . . . ?
C1 N2 C4 C5 171.6(2) . . . . ?
C1 N2 C7 C6 175.2(2) . . . . ?
C1 N2 C2 C3 175.0(3) . . . . ?
C5 N1 C6 C7 55.2(3) . . . . ?
C5 N1 C3 C2 -64.9(4) . . . . ?
C3 N1 C6 C7 -65.8(3) . . . . ?
C3 N1 C5 C4 51.8(4) . . . . ?
